data_7100467
loop_
_publ_author_name
'Hennrich, Gunther'
'Murillo, Teresa'
'Pados, Pilar'
'Kai, Song'
'Asselberghs, Inge'
'Clays, Koen'
'Persoons, Andre'
'Benet-Buchholz, Jordi'
'de Mendoza, Javier'

_publ_section_title
;
Tetraalkynyl calix[4]arenes with advanced NLO properties
;
_journal_name_full 'Chemical Communications'
_journal_paper_doi 10.1039/b502045j
_journal_year 2005
_chemical_formula_sum 'C89.5 H80 N4 O12'
_chemical_formula_weight 1403.58
_space_group_IT_number 15
_symmetry_cell_setting monoclinic
_symmetry_space_group_name_Hall '-C 2yc'
_symmetry_space_group_name_H-M 'C 1 2/c 1'
_cell_angle_alpha 90.00
_cell_angle_beta 108.879(3)
_cell_angle_gamma 90.00
_cell_formula_units_Z 8
_cell_length_a 29.410(3)
_cell_length_b 17.1574(19)
_cell_length_c 31.210(4)
_cell_measurement_temperature 100(2)
_cell_volume 14902(3)
_diffrn_ambient_temperature 100(2)
_exptl_crystal_density_diffrn 1.251
_cod_depositor_comments
;
The following automatic conversions were performed:
'_symmetry_cell_setting' value 'Monoclinic' changed to 'monoclinic'
according to '/home/saulius/struct/CIF-dictionaries/cif_core.dic'
dictionary named 'cif_core.dic' version 2.4.1 from 2010-06-29.

Automatic conversion script
Id: cif_fix_enum 1527 2010-12-29 10:47:43Z saulius 
;
_cod_original_sg_symbol_H-M 'C 2/c'
_cod_original_formula_sum 'C89.50 H80 N4 O12'
_cod_database_code 7100467

loop_
_symmetry_equiv_pos_as_xyz
'x, y, z'
'-x, y, -z+1/2'
'x+1/2, y+1/2, z'
'-x+1/2, y+1/2, -z+1/2'
'-x, -y, -z'
'x, -y, z-1/2'
'-x+1/2, -y+1/2, -z'
'x+1/2, -y+1/2, z-1/2'

loop_
_atom_site_label
_atom_site_type_symbol
_atom_site_fract_x
_atom_site_fract_y
_atom_site_fract_z
_atom_site_U_iso_or_equiv
_atom_site_adp_type
_atom_site_occupancy
_atom_site_symmetry_multiplicity
_atom_site_calc_flag
_atom_site_refinement_flags
_atom_site_disorder_assembly
_atom_site_disorder_group
O1 O 0.04123(10) 0.91823(15) 0.17031(9) 0.0350(6) Uani 1 1 d . . .
C1 C 0.04712(14) 0.8421(2) 0.15847(12) 0.0316(8) Uani 1 1 d . . .
N1 N 0.04234(14) 0.2340(2) 0.04484(13) 0.0457(9) Uani 1 1 d . . .
O2 O 0.04000(13) 0.22437(18) 0.00501(11) 0.0547(9) Uani 1 1 d . . .
C2 C 0.05744(14) 0.7840(2) 0.19192(12) 0.0321(8) Uani 1 1 d . . .
N2 N 0.09588(15) 0.6955(2) -0.25576(12) 0.0471(10) Uani 1 1 d . . .
C3 C 0.06040(15) 0.7076(2) 0.17917(13) 0.0349(9) Uani 1 1 d . . .
H3A H 0.0666 0.6676 0.2013 0.042 Uiso 1 1 calc R . .
O3 O 0.04025(14) 0.18071(18) 0.07038(12) 0.0611(10) Uani 1 1 d . . .
N3 N 0.2077(2) 0.2436(2) 0.06542(13) 0.0693(16) Uani 1 1 d . . .
O4 O 0.13424(10) 0.92863(14) 0.13084(8) 0.0315(6) Uani 1 1 d . . .
C4 C 0.05445(14) 0.6883(2) 0.13406(12) 0.0332(9) Uani 1 1 d . . .
N4 N 0.24484(14) 0.35748(18) 0.52682(11) 0.0370(8) Uani 1 1 d . . .
O5 O 0.13124(13) 0.7001(2) -0.26691(10) 0.0512(8) Uani 1 1 d . . .
C5 C 0.04660(15) 0.7477(2) 0.10177(13) 0.0348(9) Uani 1 1 d . . .
H5A H 0.0437 0.7349 0.0714 0.042 Uiso 1 1 calc R . .
C6 C 0.04299(14) 0.8247(2) 0.11337(12) 0.0311(8) Uani 1 1 d . . .
O6 O 0.05647(15) 0.6799(3) -0.28183(13) 0.0984(17) Uani 1 1 d . . .
O7 O 0.24113(9) 0.92600(12) 0.20406(8) 0.0275(6) Uani 1 1 d . . .
C7 C -0.00787(17) 0.9350(3) 0.16540(15) 0.0451(11) Uani 1 1 d . . .
H7A H -0.0195 0.8991 0.1844 0.054 Uiso 1 1 calc R . .
H7B H -0.0282 0.9280 0.1335 0.054 Uiso 1 1 calc R . .
C8 C -0.01093(19) 1.0181(3) 0.1799(2) 0.0622(15) Uani 1 1 d . . .
H8A H -0.0438 1.0279 0.1808 0.075 Uiso 1 1 calc R . .
H8B H 0.0117 1.0252 0.2109 0.075 Uiso 1 1 calc R . .
O8 O 0.2357(2) 0.2265(2) 0.04546(18) 0.0995(18) Uani 1 1 d . . .
C9 C 0.0003(2) 1.0766(3) 0.1494(3) 0.084(2) Uani 1 1 d . . .
H9A H -0.0024 1.1292 0.1606 0.127 Uiso 1 1 calc R . .
H9B H -0.0225 1.0709 0.1187 0.127 Uiso 1 1 calc R . .
H9C H 0.0330 1.0682 0.1489 0.127 Uiso 1 1 calc R . .
O9 O 0.1774(3) 0.2017(2) 0.06952(16) 0.128(3) Uani 1 1 d . . .
O10 O 0.15069(10) 0.87652(13) 0.23667(8) 0.0310(6) Uani 1 1 d . . .
C10 C 0.05633(15) 0.6087(2) 0.12062(12) 0.0372(9) Uani 1 1 d . . .
C11 C 0.05645(15) 0.5433(2) 0.10904(12) 0.0369(9) Uani 1 1 d . . .
O11 O 0.27866(12) 0.37586(17) 0.55964(11) 0.0510(8) Uani 1 1 d . . .
C12 C 0.05441(15) 0.4641(2) 0.09354(13) 0.0347(9) Uani 1 1 d . . .
O12 O 0.22241(13) 0.29673(16) 0.52382(11) 0.0530(9) Uani 1 1 d . . .
C13 C 0.05832(16) 0.4013(2) 0.12320(13) 0.0394(10) Uani 1 1 d . . .
H13A H 0.0637 0.4110 0.1544 0.047 Uiso 1 1 calc R . .
C14 C 0.05453(16) 0.3262(2) 0.10795(13) 0.0389(10) Uani 1 1 d . . .
H14A H 0.0569 0.2838 0.1281 0.047 Uiso 1 1 calc R . .
C15 C 0.04719(15) 0.3132(2) 0.06231(13) 0.0366(9) Uani 1 1 d . . .
C16 C 0.04306(15) 0.3738(2) 0.03194(13) 0.0348(9) Uani 1 1 d . . .
H16A H 0.0376 0.3635 0.0008 0.042 Uiso 1 1 calc R . .
C17 C 0.04699(15) 0.4494(2) 0.04778(13) 0.0354(9) Uani 1 1 d . . .
H17A H 0.0446 0.4916 0.0275 0.042 Uiso 1 1 calc R . .
C18 C 0.03810(15) 0.8877(2) 0.07786(12) 0.0350(9) Uani 1 1 d . . .
H18A H 0.0076 0.8807 0.0527 0.042 Uiso 1 1 calc R . .
H18B H 0.0375 0.9397 0.0915 0.042 Uiso 1 1 calc R . .
C19 C 0.12648(14) 0.89955(18) 0.08782(11) 0.0269(8) Uani 1 1 d . . .
C20 C 0.07962(14) 0.88309(19) 0.06004(11) 0.0293(8) Uani 1 1 d . . .
C21 C 0.07391(15) 0.8534(2) 0.01647(11) 0.0308(9) Uani 1 1 d . . .
H21A H 0.0425 0.8438 -0.0038 0.037 Uiso 1 1 calc R . .
C22 C 0.11327(14) 0.83817(19) 0.00271(11) 0.0286(8) Uani 1 1 d . . .
C23 C 0.15928(14) 0.85076(18) 0.03251(11) 0.0260(8) Uani 1 1 d . . .
H23A H 0.1862 0.8383 0.0233 0.031 Uiso 1 1 calc R . .
C24 C 0.16668(14) 0.88144(18) 0.07576(11) 0.0260(8) Uani 1 1 d . . .
C25 C 0.12109(16) 1.0078(2) 0.13433(14) 0.0416(10) Uani 1 1 d . . .
H25A H 0.1054 1.0116 0.1580 0.050 Uiso 1 1 calc R . .
H25B H 0.0972 1.0237 0.1052 0.050 Uiso 1 1 calc R . .
C26 C 0.16142(18) 1.0621(2) 0.14536(17) 0.0492(12) Uani 1 1 d . . .
H26A H 0.1728 1.0672 0.1189 0.059 Uiso 1 1 calc R . .
H26B H 0.1882 1.0409 0.1709 0.059 Uiso 1 1 calc R . .
C27 C 0.14765(18) 1.1432(2) 0.15835(16) 0.0494(12) Uani 1 1 d . . .
H27A H 0.1753 1.1783 0.1643 0.074 Uiso 1 1 calc R . .
H27B H 0.1382 1.1388 0.1856 0.074 Uiso 1 1 calc R . .
H27C H 0.1207 1.1639 0.1334 0.074 Uiso 1 1 calc R . .
C28 C 0.10797(15) 0.80770(19) -0.04159(12) 0.0313(9) Uani 1 1 d . . .
C29 C 0.10684(16) 0.7829(2) -0.07805(12) 0.0339(9) Uani 1 1 d . . .
C30 C 0.10533(15) 0.7558(2) -0.12222(11) 0.0314(9) Uani 1 1 d . . .
C31 C 0.14568(15) 0.7587(2) -0.13546(12) 0.0325(9) Uani 1 1 d . . .
H31A H 0.1754 0.7755 -0.1146 0.039 Uiso 1 1 calc R . .
C32 C 0.14338(15) 0.7372(2) -0.17920(12) 0.0314(9) Uani 1 1 d . . .
H32A H 0.1710 0.7394 -0.1887 0.038 Uiso 1 1 calc R . .
C33 C 0.09963(16) 0.7126(2) -0.20811(12) 0.0380(10) Uani 1 1 d . . .
C34 C 0.05999(17) 0.7049(3) -0.19508(14) 0.0519(13) Uani 1 1 d . . .
H34A H 0.0310 0.6848 -0.2156 0.062 Uiso 1 1 calc R . .
C35 C 0.06226(17) 0.7266(3) -0.15172(14) 0.0458(11) Uani 1 1 d . . .
H35A H 0.0348 0.7216 -0.1421 0.055 Uiso 1 1 calc R . .
C36 C 0.21634(14) 0.89019(19) 0.10902(11) 0.0275(8) Uani 1 1 d . . .
H36A H 0.2199 0.9427 0.1228 0.033 Uiso 1 1 calc R . .
H36B H 0.2403 0.8851 0.0930 0.033 Uiso 1 1 calc R . .
C37 C 0.23597(13) 0.84801(18) 0.19142(11) 0.0237(7) Uani 1 1 d . . .
C38 C 0.22593(13) 0.82888(18) 0.14586(11) 0.0243(7) Uani 1 1 d . . .
C39 C 0.22267(13) 0.75052(19) 0.13399(11) 0.0256(8) Uani 1 1 d . . .
H39A H 0.2160 0.7362 0.1032 0.031 Uiso 1 1 calc R . .
C40 C 0.22902(14) 0.69251(19) 0.16682(12) 0.0280(8) Uani 1 1 d . . .
C41 C 0.23725(14) 0.71409(19) 0.21197(11) 0.0282(8) Uani 1 1 d . . .
H41A H 0.2408 0.6748 0.2343 0.034 Uiso 1 1 calc R . .
C42 C 0.24022(13) 0.79165(19) 0.22465(11) 0.0245(7) Uani 1 1 d . . .
C43 C 0.29011(14) 0.9494(2) 0.22162(13) 0.0327(9) Uani 1 1 d . . .
H43A H 0.3044 0.9515 0.1969 0.039 Uiso 1 1 calc R . .
H43B H 0.3086 0.9113 0.2445 0.039 Uiso 1 1 calc R . .
C44 C 0.29232(17) 1.0288(2) 0.24299(14) 0.0409(10) Uani 1 1 d . . .
H44A H 0.2766 1.0672 0.2191 0.049 Uiso 1 1 calc R . .
H44B H 0.2741 1.0274 0.2647 0.049 Uiso 1 1 calc R . .
C45 C 0.34295(19) 1.0554(3) 0.26748(17) 0.0561(14) Uani 1 1 d . . .
H45A H 0.3424 1.1092 0.2779 0.084 Uiso 1 1 calc R . .
H45B H 0.3620 1.0529 0.2469 0.084 Uiso 1 1 calc R . .
H45C H 0.3574 1.0215 0.2936 0.084 Uiso 1 1 calc R . .
C46 C 0.22611(14) 0.6120(2) 0.15342(12) 0.0311(8) Uani 1 1 d . . .
C47 C 0.22331(15) 0.5466(2) 0.14092(12) 0.0324(9) Uani 1 1 d . . .
C48 C 0.22002(15) 0.4684(2) 0.12310(12) 0.0323(9) Uani 1 1 d . . .
C49 C 0.25024(17) 0.4453(2) 0.09962(15) 0.0415(10) Uani 1 1 d . . .
H49A H 0.2740 0.4802 0.0965 0.050 Uiso 1 1 calc R . .
C50 C 0.24629(18) 0.3719(2) 0.08056(15) 0.0470(11) Uani 1 1 d . . .
H50A H 0.2669 0.3561 0.0641 0.056 Uiso 1 1 calc R . .
C51 C 0.21220(19) 0.3229(2) 0.08591(13) 0.0448(12) Uani 1 1 d . . .
C52 C 0.18150(19) 0.3428(2) 0.10925(14) 0.0474(12) Uani 1 1 d . . .
H52A H 0.1582 0.3068 0.1123 0.057 Uiso 1 1 calc R . .
C53 C 0.18535(17) 0.4169(2) 0.12836(13) 0.0397(10) Uani 1 1 d . . .
H53A H 0.1647 0.4322 0.1448 0.048 Uiso 1 1 calc R . .
C54 C 0.24563(14) 0.81369(19) 0.27342(11) 0.0272(8) Uani 1 1 d . . .
H54A H 0.2757 0.7909 0.2941 0.033 Uiso 1 1 calc R . .
H54B H 0.2477 0.8711 0.2768 0.033 Uiso 1 1 calc R . .
C55 C 0.15724(15) 0.81290(19) 0.26534(11) 0.0285(8) Uani 1 1 d . . .
C56 C 0.20346(14) 0.78423(19) 0.28592(11) 0.0282(8) Uani 1 1 d . . .
C57 C 0.20835(15) 0.72138(19) 0.31589(11) 0.0311(9) Uani 1 1 d . . .
H57A H 0.2395 0.7014 0.3313 0.037 Uiso 1 1 calc R . .
C58 C 0.16903(16) 0.6881(2) 0.32334(12) 0.0334(9) Uani 1 1 d . . .
C59 C 0.12329(15) 0.7143(2) 0.29949(12) 0.0331(9) Uani 1 1 d . . .
H59A H 0.0961 0.6890 0.3033 0.040 Uiso 1 1 calc R . .
C60 C 0.11659(15) 0.7774(2) 0.26996(11) 0.0321(9) Uani 1 1 d . . .
C61 C 0.16506(16) 0.9503(2) 0.25902(13) 0.0366(9) Uani 1 1 d . . .
H61A H 0.1787 0.9834 0.2402 0.044 Uiso 1 1 calc R . .
H61B H 0.1906 0.9414 0.2883 0.044 Uiso 1 1 calc R . .
C62 C 0.12431(16) 0.9924(2) 0.26727(14) 0.0381(10) Uani 1 1 d . . .
H62A H 0.1126 0.9618 0.2884 0.046 Uiso 1 1 calc R . .
H62B H 0.0976 0.9975 0.2384 0.046 Uiso 1 1 calc R . .
C63 C 0.13937(18) 1.0732(2) 0.28708(16) 0.0453(11) Uani 1 1 d . . .
H63A H 0.1121 1.0988 0.2927 0.068 Uiso 1 1 calc R . .
H63B H 0.1498 1.1044 0.2656 0.068 Uiso 1 1 calc R . .
H63C H 0.1659 1.0684 0.3156 0.068 Uiso 1 1 calc R . .
C64 C 0.17682(16) 0.6233(2) 0.35505(13) 0.0364(9) Uani 1 1 d . . .
C65 C 0.18631(16) 0.5727(2) 0.38188(13) 0.0367(9) Uani 1 1 d . . .
C66 C 0.20101(15) 0.5157(2) 0.41796(12) 0.0326(9) Uani 1 1 d . . .
C67 C 0.24145(15) 0.5313(2) 0.45484(13) 0.0340(9) Uani 1 1 d . . .
H67A H 0.2590 0.5780 0.4556 0.041 Uiso 1 1 calc R . .
C68 C 0.25634(15) 0.4790(2) 0.49062(13) 0.0337(9) Uani 1 1 d . . .
H68A H 0.2840 0.4894 0.5160 0.040 Uiso 1 1 calc R . .
C69 C 0.23025(15) 0.4119(2) 0.48850(12) 0.0308(8) Uani 1 1 d . . .
C70 C 0.19031(15) 0.3936(2) 0.45178(13) 0.0346(9) Uani 1 1 d . . .
H70A H 0.1734 0.3462 0.4510 0.042 Uiso 1 1 calc R . .
C71 C 0.17567(16) 0.4460(2) 0.41621(13) 0.0352(9) Uani 1 1 d . . .
H71A H 0.1485 0.4347 0.3906 0.042 Uiso 1 1 calc R . .
C72 C 0.06670(15) 0.8038(2) 0.24164(12) 0.0338(9) Uani 1 1 d . . .
H72A H 0.0637 0.8608 0.2450 0.041 Uiso 1 1 calc R . .
H72B H 0.0424 0.7777 0.2524 0.041 Uiso 1 1 calc R . .
C1LA C 0.38599(16) 0.4200(2) 0.03955(14) 0.0414(10) Uani 1 1 d . . .
C2LA C 0.38492(19) 0.3426(2) 0.05222(15) 0.0484(12) Uani 1 1 d . . .
H2LB H 0.3898 0.3026 0.0331 0.058 Uiso 1 1 calc R . .
C3LA C 0.3769(2) 0.3228(3) 0.09166(16) 0.0534(13) Uani 1 1 d . . .
H3LB H 0.3769 0.2695 0.0998 0.064 Uiso 1 1 calc R . .
C4LA C 0.36889(18) 0.3798(3) 0.11995(16) 0.0479(11) Uani 1 1 d . . .
H4LB H 0.3627 0.3661 0.1470 0.057 Uiso 1 1 calc R . .
C5LA C 0.37010(17) 0.4571(2) 0.10780(15) 0.0457(11) Uani 1 1 d . . .
H5LB H 0.3650 0.4969 0.1269 0.055 Uiso 1 1 calc R . .
C6LA C 0.37859(16) 0.4771(2) 0.06825(14) 0.0408(10) Uani 1 1 d . . .
H6LB H 0.3794 0.5305 0.0605 0.049 Uiso 1 1 calc R . .
C7LA C 0.3945(2) 0.4419(3) -0.00372(15) 0.0550(13) Uani 1 1 d . . .
H7LD H 0.3762 0.4890 -0.0162 0.082 Uiso 1 1 calc R . .
H7LE H 0.3840 0.3992 -0.0256 0.082 Uiso 1 1 calc R . .
H7LF H 0.4288 0.4517 0.0023 0.082 Uiso 1 1 calc R . .
C1LB C 0.39451(19) 1.0358(2) 0.03162(16) 0.0479(11) Uani 1 1 d . . .
C2LB C 0.36305(17) 1.0131(2) -0.00978(15) 0.0430(10) Uani 1 1 d . . .
H2LA H 0.3398 1.0492 -0.0271 0.052 Uiso 1 1 calc R . .
C3LB C 0.36465(17) 0.9392(2) -0.02659(14) 0.0429(10) Uani 1 1 d . . .
H3LA H 0.3432 0.9252 -0.0555 0.051 Uiso 1 1 calc R . .
C4LB C 0.39731(18) 0.8861(2) -0.00151(16) 0.0471(11) Uani 1 1 d . . .
H4LA H 0.3985 0.8348 -0.0127 0.056 Uiso 1 1 calc R . .
C5LB C 0.42850(17) 0.9080(3) 0.04021(17) 0.0504(12) Uani 1 1 d . . .
H5LA H 0.4509 0.8713 0.0580 0.060 Uiso 1 1 calc R . .
C6LB C 0.42756(17) 0.9816(3) 0.05613(15) 0.0482(11) Uani 1 1 d . . .
H6LA H 0.4500 0.9960 0.0845 0.058 Uiso 1 1 calc R . .
C7LB C 0.3933(3) 1.1160(3) 0.0505(2) 0.0745(18) Uani 1 1 d . . .
H7LA H 0.3826 1.1536 0.0256 0.112 Uiso 1 1 calc R . .
H7LB H 0.4256 1.1302 0.0703 0.112 Uiso 1 1 calc R . .
H7LC H 0.3710 1.1167 0.0679 0.112 Uiso 1 1 calc R . .
C1LC C 0.5026(2) 1.0189(6) 0.2697(2) 0.055(3) Uani 0.50 1 d PG A -1
C2LC C 0.5203(2) 1.0393(7) 0.2350(3) 0.111(8) Uani 0.50 1 d PG A -1
H2LC H 0.5530 1.0540 0.2418 0.133 Uiso 0.50 1 calc PR A -1
C3LC C 0.4901(3) 1.0382(8) 0.1903(3) 0.105(8) Uani 0.50 1 d PG A -1
H3LC H 0.5022 1.0521 0.1665 0.127 Uiso 0.50 1 calc PR A -1
C4LC C 0.4422(3) 1.0167(7) 0.18033(19) 0.052(3) Uani 0.50 1 d PG A -1
H4LC H 0.4216 1.0159 0.1498 0.063 Uiso 0.50 1 calc PR A -1
C5LC C 0.4246(2) 0.9963(6) 0.2151(3) 0.076(3) Uani 0.50 1 d PG A -1
H5LC H 0.3918 0.9816 0.2083 0.091 Uiso 0.50 1 calc PR A -1
C6LC C 0.4548(3) 0.9973(6) 0.2597(2) 0.072(4) Uani 0.50 1 d PG A -1
H6LC H 0.4427 0.9834 0.2835 0.086 Uiso 0.50 1 calc PR A -1
C7LC C 0.5331(7) 1.0214(11) 0.3170(5) 0.071(5) Uani 0.50 1 d P A -1
H7LG H 0.5208 0.9847 0.3347 0.107 Uiso 0.50 1 calc PR A -1
H7LH H 0.5329 1.0742 0.3289 0.107 Uiso 0.50 1 calc PR A -1
H7LI H 0.5660 1.0069 0.3193 0.107 Uiso 0.50 1 calc PR A -1

loop_
_atom_site_aniso_label
_atom_site_aniso_U_11
_atom_site_aniso_U_22
_atom_site_aniso_U_33
_atom_site_aniso_U_23
_atom_site_aniso_U_13
_atom_site_aniso_U_12
O1 0.0435(16) 0.0371(14) 0.0238(13) -0.0039(11) 0.0100(12) 0.0064(12)
C1 0.034(2) 0.038(2) 0.0213(17) -0.0031(14) 0.0059(16) 0.0007(16)
N1 0.055(2) 0.0338(18) 0.039(2) 0.0041(15) 0.0036(18) -0.0056(16)
O2 0.079(2) 0.0429(17) 0.0385(17) -0.0090(14) 0.0138(17) -0.0047(15)
C2 0.033(2) 0.041(2) 0.0221(17) -0.0019(15) 0.0092(16) 0.0015(16)
N2 0.050(2) 0.065(2) 0.0205(17) -0.0122(16) 0.0036(18) 0.0145(19)
C3 0.041(2) 0.040(2) 0.0220(17) 0.0006(15) 0.0080(17) -0.0012(17)
O3 0.085(3) 0.0372(17) 0.0457(18) 0.0082(14) -0.0006(18) -0.0134(16)
N3 0.137(5) 0.027(2) 0.0291(19) -0.0047(16) 0.006(3) -0.005(3)
O4 0.0500(16) 0.0291(13) 0.0135(11) -0.0045(9) 0.0077(11) 0.0030(11)
C4 0.035(2) 0.039(2) 0.0216(17) -0.0039(15) 0.0036(16) -0.0015(16)
N4 0.059(2) 0.0240(16) 0.0317(18) 0.0081(13) 0.0198(18) 0.0027(15)
O5 0.061(2) 0.069(2) 0.0244(14) -0.0036(14) 0.0153(16) 0.0181(16)
C5 0.043(2) 0.040(2) 0.0211(17) -0.0041(15) 0.0099(17) -0.0030(17)
C6 0.032(2) 0.042(2) 0.0188(16) -0.0014(14) 0.0071(16) 0.0000(16)
O6 0.065(3) 0.191(5) 0.0319(19) -0.050(3) 0.006(2) -0.008(3)
O7 0.0460(16) 0.0161(11) 0.0190(11) -0.0023(9) 0.0084(11) -0.0010(10)
C7 0.047(3) 0.056(3) 0.032(2) -0.0024(19) 0.012(2) 0.008(2)
C8 0.050(3) 0.071(3) 0.062(3) -0.021(3) 0.014(3) 0.016(2)
O8 0.163(5) 0.040(2) 0.089(3) -0.028(2) 0.032(3) 0.018(2)
C9 0.075(4) 0.045(3) 0.136(7) 0.004(3) 0.038(4) 0.015(3)
O9 0.279(8) 0.045(2) 0.070(3) -0.028(2) 0.070(4) -0.076(4)
O10 0.0509(16) 0.0213(12) 0.0176(11) 0.0039(9) 0.0066(12) 0.0032(11)
C10 0.048(2) 0.040(2) 0.0190(17) 0.0018(15) 0.0041(17) -0.0051(18)
C11 0.043(2) 0.048(2) 0.0174(17) 0.0008(16) 0.0072(17) 0.0006(18)
O11 0.064(2) 0.0438(17) 0.0367(17) 0.0159(13) 0.0040(16) 0.0017(15)
C12 0.042(2) 0.036(2) 0.0226(18) 0.0010(15) 0.0068(17) -0.0030(17)
O12 0.093(3) 0.0259(14) 0.0430(17) 0.0093(12) 0.0267(18) -0.0080(15)
C13 0.053(3) 0.045(2) 0.0165(16) 0.0024(15) 0.0073(18) -0.0042(19)
C14 0.048(3) 0.039(2) 0.0245(18) 0.0090(16) 0.0059(18) -0.0026(18)
C15 0.044(2) 0.0320(19) 0.0289(19) -0.0012(15) 0.0049(18) -0.0054(16)
C16 0.043(2) 0.037(2) 0.0234(18) 0.0005(15) 0.0093(17) -0.0070(17)
C17 0.048(2) 0.035(2) 0.0227(18) 0.0049(15) 0.0105(18) -0.0014(17)
C18 0.041(2) 0.038(2) 0.0191(17) -0.0029(15) 0.0004(17) 0.0038(17)
C19 0.050(2) 0.0192(15) 0.0109(14) 0.0024(12) 0.0085(16) 0.0014(14)
C20 0.045(2) 0.0238(17) 0.0161(15) 0.0019(13) 0.0057(16) 0.0045(15)
C21 0.045(2) 0.0281(18) 0.0151(15) -0.0003(13) 0.0041(16) 0.0021(15)
C22 0.050(2) 0.0201(16) 0.0133(15) 0.0018(12) 0.0064(16) -0.0003(15)
C23 0.045(2) 0.0202(16) 0.0166(15) 0.0019(12) 0.0147(16) 0.0027(14)
C24 0.046(2) 0.0184(15) 0.0131(14) 0.0023(12) 0.0090(15) -0.0005(14)
C25 0.056(3) 0.034(2) 0.0282(19) -0.0081(16) 0.0037(19) 0.0088(18)
C26 0.062(3) 0.033(2) 0.044(2) 0.0048(18) 0.005(2) 0.003(2)
C27 0.066(3) 0.028(2) 0.047(3) 0.0005(18) 0.009(2) -0.0008(19)
C28 0.052(2) 0.0210(16) 0.0203(17) 0.0015(13) 0.0110(17) 0.0040(15)
C29 0.055(3) 0.0223(17) 0.0211(17) 0.0015(13) 0.0074(18) 0.0029(16)
C30 0.051(2) 0.0242(17) 0.0143(15) -0.0016(13) 0.0037(17) 0.0050(15)
C31 0.049(2) 0.0267(18) 0.0172(16) -0.0012(13) 0.0041(17) 0.0006(16)
C32 0.045(2) 0.0275(18) 0.0207(17) 0.0029(13) 0.0089(17) 0.0083(15)
C33 0.050(3) 0.043(2) 0.0169(17) -0.0059(15) 0.0043(18) 0.0109(18)
C34 0.044(3) 0.081(3) 0.024(2) -0.020(2) 0.002(2) 0.001(2)
C35 0.046(3) 0.065(3) 0.0241(19) -0.0084(19) 0.0078(19) 0.006(2)
C36 0.042(2) 0.0219(16) 0.0197(16) 0.0021(13) 0.0117(16) -0.0001(14)
C37 0.034(2) 0.0167(15) 0.0187(15) -0.0016(12) 0.0060(15) 0.0016(13)
C38 0.035(2) 0.0195(15) 0.0173(15) 0.0016(12) 0.0070(15) 0.0026(13)
C39 0.038(2) 0.0226(16) 0.0153(15) -0.0031(12) 0.0065(15) 0.0003(14)
C40 0.040(2) 0.0221(16) 0.0204(16) -0.0013(13) 0.0078(16) 0.0013(14)
C41 0.045(2) 0.0218(16) 0.0163(15) 0.0027(12) 0.0074(16) 0.0012(15)
C42 0.036(2) 0.0226(16) 0.0136(14) 0.0029(12) 0.0065(14) 0.0006(14)
C43 0.044(2) 0.0258(18) 0.0258(18) -0.0004(14) 0.0077(17) -0.0029(16)
C44 0.061(3) 0.0244(18) 0.030(2) -0.0016(15) 0.004(2) -0.0047(17)
C45 0.074(3) 0.034(2) 0.043(3) 0.0047(19) -0.005(2) -0.011(2)
C46 0.045(2) 0.0290(19) 0.0168(16) 0.0047(13) 0.0067(16) 0.0035(16)
C47 0.048(2) 0.0265(18) 0.0191(16) 0.0023(14) 0.0052(17) 0.0028(16)
C48 0.047(2) 0.0224(17) 0.0210(17) 0.0006(13) 0.0023(17) 0.0024(15)
C49 0.053(3) 0.0269(19) 0.041(2) -0.0072(16) 0.010(2) 0.0009(17)
C50 0.068(3) 0.032(2) 0.037(2) -0.0071(17) 0.011(2) 0.010(2)
C51 0.079(3) 0.0181(17) 0.0253(19) -0.0002(14) 0.000(2) -0.0008(19)
C52 0.076(3) 0.029(2) 0.0242(19) 0.0046(16) -0.002(2) -0.014(2)
C53 0.059(3) 0.0303(19) 0.0217(18) 0.0043(15) 0.0021(19) -0.0017(18)
C54 0.041(2) 0.0224(16) 0.0135(15) -0.0007(12) 0.0019(15) 0.0012(14)
C55 0.051(2) 0.0244(17) 0.0110(14) -0.0028(12) 0.0107(16) 0.0023(15)
C56 0.048(2) 0.0207(16) 0.0133(14) -0.0031(12) 0.0067(16) -0.0004(15)
C57 0.054(2) 0.0223(17) 0.0144(15) -0.0004(12) 0.0074(17) 0.0022(16)
C58 0.057(3) 0.0282(18) 0.0148(15) -0.0005(13) 0.0117(18) 0.0009(17)
C59 0.050(2) 0.0332(19) 0.0181(16) -0.0025(14) 0.0142(17) -0.0054(17)
C60 0.053(3) 0.0285(18) 0.0147(15) -0.0028(13) 0.0113(17) -0.0002(16)
C61 0.057(3) 0.0216(17) 0.0287(19) -0.0003(14) 0.0107(19) 0.0030(16)
C62 0.056(3) 0.0277(19) 0.0293(19) -0.0004(15) 0.0123(19) 0.0004(17)
C63 0.067(3) 0.028(2) 0.045(2) -0.0039(17) 0.024(2) -0.0010(19)
C64 0.053(3) 0.0314(19) 0.0249(18) -0.0023(15) 0.0135(19) -0.0034(17)
C65 0.055(3) 0.0313(19) 0.0256(18) 0.0007(15) 0.0158(19) -0.0017(17)
C66 0.050(2) 0.0270(18) 0.0248(18) 0.0048(14) 0.0169(18) 0.0015(16)
C67 0.057(3) 0.0206(17) 0.0276(18) 0.0033(14) 0.0175(19) -0.0031(16)
C68 0.048(2) 0.0265(18) 0.0268(18) 0.0008(14) 0.0126(18) -0.0004(16)
C69 0.052(2) 0.0215(16) 0.0235(17) 0.0051(13) 0.0189(18) 0.0039(15)
C70 0.053(3) 0.0237(17) 0.0309(19) 0.0006(14) 0.0182(19) -0.0045(16)
C71 0.051(3) 0.0316(19) 0.0229(17) 0.0005(14) 0.0112(18) -0.0034(17)
C72 0.043(2) 0.039(2) 0.0216(17) -0.0020(15) 0.0136(17) 0.0026(17)
C1LA 0.055(3) 0.032(2) 0.034(2) 0.0063(16) 0.009(2) 0.0026(18)
C2LA 0.079(3) 0.030(2) 0.039(2) -0.0011(17) 0.022(2) 0.004(2)
C3LA 0.086(4) 0.031(2) 0.046(3) 0.0080(19) 0.025(3) 0.003(2)
C4LA 0.064(3) 0.044(2) 0.036(2) 0.0076(18) 0.017(2) 0.002(2)
C5LA 0.058(3) 0.038(2) 0.035(2) -0.0012(17) 0.008(2) 0.0063(19)
C6LA 0.051(3) 0.031(2) 0.033(2) 0.0034(16) 0.004(2) 0.0044(17)
C7LA 0.094(4) 0.036(2) 0.036(2) 0.0090(18) 0.022(3) 0.008(2)
C1LB 0.071(3) 0.036(2) 0.044(2) -0.0039(19) 0.028(2) -0.011(2)
C2LB 0.052(3) 0.039(2) 0.038(2) 0.0139(18) 0.014(2) 0.0035(19)
C3LB 0.054(3) 0.044(2) 0.028(2) 0.0018(17) 0.009(2) -0.0069(19)
C4LB 0.067(3) 0.033(2) 0.044(2) 0.0024(18) 0.023(2) -0.001(2)
C5LB 0.048(3) 0.056(3) 0.045(3) 0.017(2) 0.012(2) 0.007(2)
C6LB 0.051(3) 0.062(3) 0.029(2) 0.000(2) 0.009(2) -0.009(2)
C7LB 0.120(5) 0.045(3) 0.087(4) -0.022(3) 0.073(4) -0.022(3)
C1LC 0.069(8) 0.066(7) 0.031(5) 0.004(4) 0.018(6) 0.003(6)
C2LC 0.078(13) 0.20(2) 0.047(8) 0.016(11) 0.013(8) -0.071(13)
C3LC 0.065(12) 0.20(2) 0.058(10) -0.008(10) 0.028(9) -0.062(11)
C4LC 0.045(8) 0.069(7) 0.038(6) -0.012(5) 0.006(6) -0.011(6)
C5LC 0.075(8) 0.100(9) 0.050(6) -0.012(6) 0.015(6) -0.017(7)
C6LC 0.098(11) 0.068(7) 0.052(7) 0.015(6) 0.028(7) -0.017(7)
C7LC 0.066(14) 0.100(11) 0.043(7) 0.002(6) 0.010(8) 0.013(10)

loop_
_geom_bond_atom_site_label_1
_geom_bond_atom_site_label_2
_geom_bond_distance
_geom_bond_site_symmetry_2
_geom_bond_publ_flag
O1 C1 1.384(4) . ?
O1 C7 1.431(5) . ?
C1 C2 1.403(5) . ?
C1 C6 1.405(5) . ?
N1 O3 1.227(5) . ?
N1 O2 1.234(5) . ?
N1 C15 1.454(5) . ?
C2 C3 1.381(5) . ?
C2 C72 1.524(5) . ?
N2 O5 1.201(5) . ?
N2 O6 1.211(5) . ?
N2 C33 1.485(5) . ?
C3 C4 1.401(5) . ?
N3 O9 1.183(8) . ?
N3 O8 1.218(8) . ?
N3 C51 1.491(5) . ?
O4 C19 1.381(4) . ?
O4 C25 1.426(4) . ?
C4 C5 1.398(5) . ?
C4 C10 1.436(6) . ?
N4 O11 1.216(4) . ?
N4 O12 1.221(4) . ?
N4 C69 1.468(5) . ?
C5 C6 1.383(5) . ?
C6 C18 1.522(5) . ?
O7 C37 1.389(4) . ?
O7 C43 1.423(5) . ?
C7 C8 1.506(7) . ?
C8 C9 1.491(9) . ?
O10 C55 1.385(4) . ?
O10 C61 1.441(4) . ?
C10 C11 1.179(6) . ?
C11 C12 1.436(6) . ?
C12 C17 1.396(5) . ?
C12 C13 1.402(5) . ?
C13 C14 1.365(6) . ?
C14 C15 1.388(6) . ?
C15 C16 1.386(5) . ?
C16 C17 1.379(5) . ?
C18 C20 1.499(6) . ?
C19 C24 1.387(6) . ?
C19 C20 1.399(5) . ?
C20 C21 1.410(5) . ?
C21 C22 1.384(6) . ?
C22 C23 1.389(5) . ?
C22 C28 1.439(5) . ?
C23 C24 1.399(5) . ?
C24 C36 1.501(5) . ?
C25 C26 1.459(6) . ?
C26 C27 1.539(6) . ?
C28 C29 1.205(5) . ?
C29 C30 1.442(5) . ?
C30 C31 1.378(6) . ?
C30 C35 1.396(6) . ?
C31 C32 1.394(5) . ?
C32 C33 1.377(6) . ?
C33 C34 1.359(7) . ?
C34 C35 1.384(6) . ?
C36 C38 1.516(4) . ?
C37 C42 1.394(5) . ?
C37 C38 1.395(5) . ?
C38 C39 1.390(4) . ?
C39 C40 1.397(5) . ?
C40 C41 1.400(5) . ?
C40 C46 1.438(5) . ?
C41 C42 1.383(5) . ?
C42 C54 1.526(4) . ?
C43 C44 1.510(5) . ?
C44 C45 1.508(6) . ?
C46 C47 1.182(5) . ?
C47 C48 1.443(5) . ?
C48 C49 1.381(6) . ?
C48 C53 1.399(6) . ?
C49 C50 1.381(5) . ?
C50 C51 1.360(7) . ?
C51 C52 1.374(7) . ?
C52 C53 1.393(6) . ?
C54 C56 1.503(6) . ?
C55 C60 1.390(6) . ?
C55 C56 1.392(5) . ?
C56 C57 1.404(5) . ?
C57 C58 1.375(6) . ?
C58 C59 1.385(6) . ?
C58 C64 1.456(5) . ?
C59 C60 1.394(5) . ?
C60 C72 1.516(6) . ?
C61 C62 1.492(6) . ?
C62 C63 1.524(5) . ?
C64 C65 1.176(5) . ?
C65 C66 1.447(5) . ?
C66 C67 1.387(6) . ?
C66 C71 1.401(5) . ?
C67 C68 1.389(5) . ?
C68 C69 1.373(5) . ?
C69 C70 1.386(5) . ?
C70 C71 1.384(5) . ?
C1LA C2LA 1.389(6) . ?
C1LA C6LA 1.391(6) . ?
C1LA C7LA 1.498(6) . ?
C2LA C3LA 1.369(7) . ?
C3LA C4LA 1.388(7) . ?
C4LA C5LA 1.382(6) . ?
C5LA C6LA 1.380(6) . ?
C1LB C2LB 1.379(6) . ?
C1LB C6LB 1.383(7) . ?
C1LB C7LB 1.502(6) . ?
C2LB C3LB 1.379(6) . ?
C3LB C4LB 1.372(6) . ?
C4LB C5LB 1.380(7) . ?
C5LB C6LB 1.361(7) . ?
C1LC C2LC 1.3900 . ?
C1LC C6LC 1.3900 . ?
C1LC C7LC 1.460(15) . ?
C2LC C3LC 1.3900 . ?
C3LC C4LC 1.3900 . ?
C4LC C5LC 1.3900 . ?
C5LC C6LC 1.3900 . ?
